data_7154636
loop_
_publ_author_name
'Li, Jingfu'
'Chang, Wenju'
'Ren, Wenlong'
'Liu, Wei'
'Wang, Haining'
'Shi, Yian'

_publ_section_title
;
 A palladium-catalyzed enantioselective hydroesterification of
 alkenylphenols with phenyl formate. A facile approach to optically active
 dihydrocoumarins.
;
_journal_issue 41
_journal_name_full 'Organic &amp; biomolecular chemistry'
_journal_page_first 10341
_journal_page_last 10347
_journal_paper_doi 10.1039/c5ob01431j
_journal_volume 13
_journal_year 2015
_chemical_formula_sum 'C15 H12 O2 S'
_chemical_formula_weight 256.31
_chemical_name_systematic
; 
 ? 
;
_space_group_IT_number 14
_symmetry_cell_setting monoclinic
_symmetry_space_group_name_Hall '-P 2ybc'
_symmetry_space_group_name_H-M 'P 1 21/c 1'
_atom_sites_solution_hydrogens geom
_atom_sites_solution_primary direct
_atom_sites_solution_secondary difmap
_audit_creation_method SHELXL-97
_audit_update_record
;
2015-06-28 deposited with the CCDC.
2015-08-11 downloaded from the CCDC.
;
_cell_angle_alpha 90.00
_cell_angle_beta 106.24(3)
_cell_angle_gamma 90.00
_cell_formula_units_Z 4
_cell_length_a 8.1040(16)
_cell_length_b 17.252(4)
_cell_length_c 9.4860(19)
_cell_measurement_temperature 173(2)
_cell_volume 1273.3(5)
_computing_structure_refinement 'SHELXL-97 (Sheldrick, 1997)'
_computing_structure_solution 'SHELXS-97 (Sheldrick, 1990)'
_diffrn_ambient_temperature 173(2)
_diffrn_measured_fraction_theta_full 0.995
_diffrn_measured_fraction_theta_max 0.995
_diffrn_measurement_device_type 'CCD area detector'
_diffrn_measurement_method 'phi and omega scans'
_diffrn_radiation_monochromator graphite
_diffrn_radiation_source 'fine-focus sealed tube'
_diffrn_radiation_type MoK\a
_diffrn_radiation_wavelength 0.71073
_diffrn_reflns_av_R_equivalents 0.0000
_diffrn_reflns_av_sigmaI/netI 0.1116
_diffrn_reflns_limit_h_max 9
_diffrn_reflns_limit_h_min -9
_diffrn_reflns_limit_k_max 20
_diffrn_reflns_limit_k_min 0
_diffrn_reflns_limit_l_max 11
_diffrn_reflns_limit_l_min 0
_diffrn_reflns_number 2339
_diffrn_reflns_theta_full 25.43
_diffrn_reflns_theta_max 25.43
_diffrn_reflns_theta_min 2.36
_exptl_absorpt_coefficient_mu 0.244
_exptl_absorpt_correction_T_max 0.9760
_exptl_absorpt_correction_T_min 0.9528
_exptl_absorpt_correction_type multi-scan
_exptl_absorpt_process_details sadabs
_exptl_crystal_density_diffrn 1.337
_exptl_crystal_density_method 'not measured'
_exptl_crystal_description block
_exptl_crystal_F_000 536
_exptl_crystal_size_max 0.20
_exptl_crystal_size_mid 0.10
_exptl_crystal_size_min 0.10
_refine_diff_density_max 0.469
_refine_diff_density_min -0.377
_refine_diff_density_rms 0.068
_refine_ls_extinction_method none
_refine_ls_goodness_of_fit_ref 1.072
_refine_ls_hydrogen_treatment mixed
_refine_ls_matrix_type full
_refine_ls_number_parameters 163
_refine_ls_number_reflns 2339
_refine_ls_number_restraints 1
_refine_ls_restrained_S_all 1.073
_refine_ls_R_factor_all 0.1354
_refine_ls_R_factor_gt 0.0968
_refine_ls_shift/su_max 0.000
_refine_ls_shift/su_mean 0.000
_refine_ls_structure_factor_coef Fsqd
_refine_ls_weighting_details 'calc w=1/[\s^2^(Fo^2^)+(0.0957P)^2^+1.5482P] where P=(Fo^2^+2Fc^2^)/3'
_refine_ls_weighting_scheme calc
_refine_ls_wR_factor_gt 0.2209
_refine_ls_wR_factor_ref 0.2420
_reflns_number_gt 1522
_reflns_number_total 2339
_reflns_threshold_expression >2sigma(I)
_cod_data_source_file c5ob01431j2.cif
_cod_data_source_block c:\users\admini~1\desktop\ljf~1\ljf\b
_cod_depositor_comments
;
The following automatic conversions were performed:

'_symmetry_cell_setting' value 'Monoclinic' changed to 'monoclinic'
according to
/usr/data/users/saulius/crontab/automatic-downloads/rss-feeds/RSC/lib/dictionaries/cif_core.dic
dictionary named 'cif_core.dic' version 2.4.2 from 2011-04-26.

Automatic conversion script
Id: cif_fix_values 3271 2015-04-21 07:52:19Z andrius 

 Adding full bibliography for 7154636.cif.
;
_cod_original_cell_volume 1273.3(4)
_cod_original_sg_symbol_H-M P2(1)/c
_cod_database_code 7154636

loop_
_symmetry_equiv_pos_as_xyz
'x, y, z'
'-x, y+1/2, -z+1/2'
'-x, -y, -z'
'x, -y-1/2, z-1/2'

loop_
_atom_site_label
_atom_site_type_symbol
_atom_site_fract_x
_atom_site_fract_y
_atom_site_fract_z
_atom_site_U_iso_or_equiv
_atom_site_adp_type
_atom_site_occupancy
_atom_site_symmetry_multiplicity
_atom_site_calc_flag
_atom_site_refinement_flags
S S 0.4049(2) 0.32036(8) 0.96803(15) 0.0614(5) Uani 1 1 d .
C1 C 0.1390(6) 0.3661(3) 0.4766(5) 0.0407(11) Uani 1 1 d .
H1A H 0.1241 0.3157 0.5113 0.049 Uiso 1 1 calc R
O1 O 0.3452(8) 0.5472(2) 0.6237(4) 0.109(2) Uani 1 1 d .
C2 C 0.0789(7) 0.3811(3) 0.3266(5) 0.0498(12) Uani 1 1 d .
O2 O 0.4456(8) 0.6634(3) 0.6810(5) 0.110(2) Uani 1 1 d .
C3 C 0.1140(8) 0.4534(3) 0.2781(6) 0.0608(15) Uani 1 1 d .
H3A H 0.0786 0.4640 0.1757 0.073 Uiso 1 1 calc R
C4 C 0.1983(9) 0.5105(3) 0.3723(6) 0.0672(17) Uani 1 1 d .
C5 C 0.2566(13) 0.5888(4) 0.3245(7) 0.104(3) Uani 1 1 d U
H5 H 0.3712 0.5709 0.3170 0.125 Uiso 1 1 calc R
C6 C 0.3144(9) 0.6380(3) 0.4313(6) 0.0705(17) Uani 1 1 d U
H6A H 0.2225 0.6771 0.4212 0.085 Uiso 1 1 calc R
H6B H 0.4113 0.6652 0.4082 0.085 Uiso 1 1 calc R
C7 C 0.3741(8) 0.6194(3) 0.5887(6) 0.0624(15) Uani 1 1 d .
C8 C 0.2512(8) 0.4933(3) 0.5207(5) 0.0626(16) Uani 1 1 d .
C9 C 0.2197(6) 0.4221(3) 0.5774(5) 0.0454(11) Uani 1 1 d .
C10 C -0.0107(9) 0.3204(3) 0.2217(6) 0.0719(17) Uani 1 1 d .
H10A H -0.0442 0.3418 0.1220 0.108 Uiso 1 1 calc R
H10B H -0.1136 0.3033 0.2479 0.108 Uiso 1 1 calc R
H10C H 0.0665 0.2763 0.2259 0.108 Uiso 1 1 calc R
C11 C 0.1838(9) 0.6085(3) 0.1684(6) 0.0711(17) Uani 1 1 d .
H11A H 0.2341 0.6572 0.1471 0.107 Uiso 1 1 calc R
H11B H 0.0590 0.6143 0.1469 0.107 Uiso 1 1 calc R
H11C H 0.2100 0.5670 0.1074 0.107 Uiso 1 1 calc R
C12 C 0.2864(5) 0.4018(3) 0.7370(5) 0.0373(10) Uani 1 1 d .
C13 C 0.2968(7) 0.4504(3) 0.8562(5) 0.0588(14) Uani 1 1 d .
H13A H 0.2634 0.5034 0.8456 0.071 Uiso 1 1 calc R
C14 C 0.3607(7) 0.4146(3) 0.9929(5) 0.0560(14) Uani 1 1 d .
H14A H 0.3769 0.4393 1.0853 0.067 Uiso 1 1 calc R
C15 C 0.3421(7) 0.3294(3) 0.7813(6) 0.0521(13) Uani 1 1 d .
H15B H 0.3458 0.2882 0.7157 0.062 Uiso 1 1 calc R

loop_
_atom_site_aniso_label
_atom_site_aniso_U_11
_atom_site_aniso_U_22
_atom_site_aniso_U_33
_atom_site_aniso_U_23
_atom_site_aniso_U_13
_atom_site_aniso_U_12
S 0.0820(10) 0.0504(8) 0.0493(8) 0.0140(6) 0.0142(7) 0.0050(7)
C1 0.037(2) 0.040(2) 0.044(3) 0.003(2) 0.010(2) 0.002(2)
O1 0.202(6) 0.057(3) 0.040(2) 0.0130(19) -0.015(3) -0.054(3)
C2 0.053(3) 0.047(3) 0.046(3) -0.001(2) 0.010(2) 0.002(2)
O2 0.182(6) 0.059(3) 0.063(3) 0.004(2) -0.009(3) -0.047(3)
C3 0.089(4) 0.056(3) 0.036(3) 0.004(2) 0.015(3) 0.007(3)
C4 0.097(5) 0.051(3) 0.044(3) 0.011(3) 0.006(3) -0.018(3)
C5 0.154(7) 0.083(5) 0.062(4) 0.014(3) 0.009(4) -0.039(5)
C6 0.084(4) 0.057(3) 0.057(3) 0.010(3) -0.003(3) -0.023(3)
C7 0.076(4) 0.045(3) 0.059(3) 0.008(3) 0.008(3) -0.019(3)
C8 0.094(5) 0.040(3) 0.043(3) 0.002(2) 0.001(3) -0.006(3)
C9 0.055(3) 0.043(3) 0.039(2) 0.004(2) 0.014(2) 0.007(2)
C10 0.095(5) 0.048(3) 0.063(4) -0.013(3) 0.008(3) -0.008(3)
C11 0.101(5) 0.063(3) 0.052(3) 0.016(3) 0.026(3) -0.010(3)
C12 0.029(2) 0.042(2) 0.043(2) 0.010(2) 0.0140(18) -0.0006(19)
C13 0.075(4) 0.048(3) 0.044(3) 0.007(2) 0.001(3) 0.014(3)
C14 0.077(4) 0.049(3) 0.041(3) 0.002(2) 0.015(3) 0.006(3)
C15 0.073(3) 0.036(3) 0.050(3) 0.006(2) 0.022(3) 0.004(2)

loop_
_atom_type_symbol
_atom_type_description
_atom_type_scat_dispersion_real
_atom_type_scat_dispersion_imag
_atom_type_scat_source
C C 0.0033 0.0016 'International Tables Vol C Tables 4.2.6.8 and 6.1.1.4'
H H 0.0000 0.0000 'International Tables Vol C Tables 4.2.6.8 and 6.1.1.4'
O O 0.0106 0.0060 'International Tables Vol C Tables 4.2.6.8 and 6.1.1.4'
S S 0.1246 0.1234 'International Tables Vol C Tables 4.2.6.8 and 6.1.1.4'

loop_
_geom_angle_atom_site_label_1
_geom_angle_atom_site_label_2
_geom_angle_atom_site_label_3
_geom_angle
C14 S C15 92.5(2)
C9 C1 C2 122.5(4)
C9 C1 H1A 118.7
C2 C1 H1A 118.7
C7 O1 C8 123.0(4)
C3 C2 C1 117.4(4)
C3 C2 C10 121.2(5)
C1 C2 C10 121.3(5)
C4 C3 C2 122.6(5)
C4 C3 H3A 118.7
C2 C3 H3A 118.7
C3 C4 C8 117.6(5)
C3 C4 C5 125.0(5)
C8 C4 C5 117.0(5)
C6 C5 C11 125.9(6)
C6 C5 C4 114.6(6)
C11 C5 C4 115.4(6)
C6 C5 H5 96.8
C11 C5 H5 96.8
C4 C5 H5 96.8
C5 C6 C7 126.2(6)
C5 C6 H6A 105.8
C7 C6 H6A 105.8
C5 C6 H6B 105.8
C7 C6 H6B 105.8
H6A C6 H6B 106.2
O2 C7 O1 120.1(5)
O2 C7 C6 124.5(5)
O1 C7 C6 115.4(5)
C4 C8 C9 122.9(5)
C4 C8 O1 121.2(5)
C9 C8 O1 115.9(4)
C1 C9 C8 116.8(4)
C1 C9 C12 120.0(4)
C8 C9 C12 122.8(4)
C2 C10 H10A 109.5
C2 C10 H10B 109.5
H10A C10 H10B 109.5
C2 C10 H10C 109.5
H10A C10 H10C 109.5
H10B C10 H10C 109.5
C5 C11 H11A 109.5
C5 C11 H11B 109.5
H11A C11 H11B 109.5
C5 C11 H11C 109.5
H11A C11 H11C 109.5
H11B C11 H11C 109.5
C15 C12 C13 111.4(4)
C15 C12 C9 121.5(4)
C13 C12 C9 127.1(4)
C12 C13 C14 114.2(5)
C12 C13 H13A 122.9
C14 C13 H13A 122.9
C13 C14 S 109.4(4)
C13 C14 H14A 125.3
S C14 H14A 125.3
C12 C15 S 112.5(4)
C12 C15 H15B 123.8
S C15 H15B 123.8

loop_
_geom_bond_atom_site_label_1
_geom_bond_atom_site_label_2
_geom_bond_distance
S C14 1.696(5)
S C15 1.708(5)
C1 C9 1.387(6)
C1 C2 1.393(6)
C1 H1A 0.9500
O1 C7 1.326(6)
O1 C8 1.408(6)
C2 C3 1.387(7)
C2 C10 1.486(7)
O2 C7 1.182(6)
C3 C4 1.377(7)
C3 H3A 0.9500
C4 C8 1.384(7)
C4 C5 1.539(8)
C5 C6 1.304(8)
C5 C11 1.472(8)
C5 H5 1.0000
C6 C7 1.470(7)
C6 H6A 0.9900
C6 H6B 0.9900
C8 C9 1.393(7)
C9 C12 1.500(6)
C10 H10A 0.9800
C10 H10B 0.9800
C10 H10C 0.9800
C11 H11A 0.9800
C11 H11B 0.9800
C11 H11C 0.9800
C12 C15 1.356(6)
C12 C13 1.391(7)
C13 C14 1.399(7)
C13 H13A 0.9500
C14 H14A 0.9500
C15 H15B 0.9500

loop_
_geom_torsion_atom_site_label_1
_geom_torsion_atom_site_label_2
_geom_torsion_atom_site_label_3
_geom_torsion_atom_site_label_4
_geom_torsion
C9 C1 C2 C3 4.8(7)
C9 C1 C2 C10 -178.6(5)
C1 C2 C3 C4 -2.7(9)
C10 C2 C3 C4 -179.3(6)
C2 C3 C4 C8 1.1(10)
C2 C3 C4 C5 173.7(7)
C3 C4 C5 C6 171.7(8)
C8 C4 C5 C6 -15.6(12)
C3 C4 C5 C11 13.2(12)
C8 C4 C5 C11 -174.1(7)
C11 C5 C6 C7 174.6(7)
C4 C5 C6 C7 18.7(13)
C8 O1 C7 O2 175.8(7)
C8 O1 C7 C6 -5.3(10)
C5 C6 C7 O2 170.0(9)
C5 C6 C7 O1 -8.9(12)
C3 C4 C8 C9 -1.4(10)
C5 C4 C8 C9 -174.6(7)
C3 C4 C8 O1 177.0(6)
C5 C4 C8 O1 3.8(10)
C7 O1 C8 C4 6.9(11)
C7 O1 C8 C9 -174.6(6)
C2 C1 C9 C8 -5.0(7)
C2 C1 C9 C12 -178.1(4)
C4 C8 C9 C1 3.3(9)
O1 C8 C9 C1 -175.2(5)
C4 C8 C9 C12 176.1(6)
O1 C8 C9 C12 -2.3(8)
C1 C9 C12 C15 30.1(7)
C8 C9 C12 C15 -142.5(6)
C1 C9 C12 C13 -148.3(5)
C8 C9 C12 C13 39.1(8)
C15 C12 C13 C14 -0.1(7)
C9 C12 C13 C14 178.4(5)
C12 C13 C14 S -0.4(6)
C15 S C14 C13 0.6(5)
C13 C12 C15 S 0.6(6)
C9 C12 C15 S -178.0(3)
C14 S C15 C12 -0.7(4)
